data_4030862
loop_
_publ_author_name
'Amroussi, F.'
'Moqine, A.'
'Boukhari, A.'
'Holt, E. M.'

_publ_section_title
;
 Synthesis and characterization of the solid solution, Ca(2-x)MnxP2O7,
 0<x<2 crystal structure of CaMnP2O7
;
_journal_name_full 'European Journal of Solid State and Inorganic Chemistry'
_journal_page_first 161
_journal_page_last 168
_journal_volume 34
_journal_year 1997
_chemical_formula_sum 'Ca Mn O7 P2'
_chemical_formula_weight 269.0
_space_group_IT_number 2
_symmetry_cell_setting triclinic
_symmetry_Int_Tables_number 2
_symmetry_space_group_name_Hall '-P 1'
_symmetry_space_group_name_H-M 'P -1'
_cell_angle_alpha 65.90(3)
_cell_angle_beta 83.49(4)
_cell_angle_gamma 87.29(4)
_cell_formula_units_Z 2
_cell_length_a 6.562(3)
_cell_length_b 6.604(3)
_cell_length_c 6.610(3)
_cell_volume 259.8(2)
_diffrn_radiation_probe x-ray
_diffrn_radiation_type MoK\a
_diffrn_radiation_wavelength 0.71073
_exptl_absorpt_coefficient_mu 4.124
_exptl_crystal_density_diffrn 3.438
_exptl_crystal_F_000 262
_refine_ls_number_reflns 712
_refine_ls_R_factor_gt 0.0574
_refine_ls_wR_factor_gt 0.0678
_cod_data_source_file EJSSIC-1997-34-161-168.cif
_cod_data_source_block CaMnP2O7
_cod_database_code 4030862

loop_
_symmetry_equiv_pos_site_id
_symmetry_equiv_pos_as_xyz
1 x,y,z
2 -x,-y,-z

loop_
_atom_site_label
_atom_site_type_symbol
_atom_site_thermal_displace_type
_atom_site_fract_x
_atom_site_fract_y
_atom_site_fract_z
_atom_site_occupancy
_atom_site_U_iso_or_equiv
Mn1 Mn Uiso 0.14970(10) 0.2654(2) 0.1067(2) 1.000 0.0200(10)
P1 P Uiso 0.6453(2) 0.2373(3) 0.2353(3) 1.000 0.0150(10)
P2 P Uiso 0.8694(2) -0.1844(3) 0.3641(3) 1.000 0.0150(10)
O11 O Uiso 0.4830(6) 0.1777(9) 0.1239(8) 1.000 0.026(2)
O12 O Uiso 0.5652(6) 0.3541(8) 0.3794(7) 1.000 0.019(2)
O13 O Uiso 0.8151(6) 0.3647(8) 0.0529(7) 1.000 0.022(2)
O14 O Uiso 0.7458(6) 0.0183(8) 0.3985(7) 1.000 0.020(2)
O21 O Uiso 0.8694(6) -0.3581(8) 0.5987(8) 1.000 0.020(2)
O22 O Uiso 0.7540(6) -0.2428(8) 0.2115(7) 1.000 0.019(2)
O23 O Uiso 1.0813(6) -0.0917(8) 0.2569(7) 1.000 0.019(2)
Ca1 Ca Uiso 0.3754(2) 0.6917(2) 0.2650(2) 1.000 0.0190(10)

loop_
_atom_type_symbol
_atom_type_description
_atom_type_scat_dispersion_real
_atom_type_scat_dispersion_imag
_atom_type_scat_source
Ca Ca 0.2262 0.3064 ' International Tables Vol C Tables 4.2.6.8 and 6.1.1.4'
Mn Mn 0.3368 0.7283 ' International Tables Vol C Tables 4.2.6.8 and 6.1.1.4'
O O 0.0106 0.0060 ' International Tables Vol C Tables 4.2.6.8 and 6.1.1.4'
P P 0.1023 0.0942 ' International Tables Vol C Tables 4.2.6.8 and 6.1.1.4'

loop_
_geom_angle_atom_site_label_1
_geom_angle_atom_site_label_2
_geom_angle_atom_site_label_3
_geom_angle
_geom_angle_site_symmetry_1
_geom_angle_site_symmetry_3
_geom_angle_publ_flag
O11 Mn1 O13 174.48(18) . 1_455 yes
O11 Mn1 O23 88.1(2) . 1_455 yes
O11 Mn1 O22 76.15(18) . 2_655 yes
O11 Mn1 O21 93.31(18) . 2_656 yes
O11 Mn1 O13 97.77(19) . 2_665 yes
O13 Mn1 O23 93.47(18) 1_455 1_455 yes
O13 Mn1 O22 98.57(16) 1_455 2_655 yes
O13 Mn1 O21 91.45(17) 1_455 2_656 yes
O13 Mn1 O13 80.57(18) 1_455 2_665 yes
O22 Mn1 O23 89.34(19) 2_655 1_455 yes
O21 Mn1 O23 103.91(19) 2_656 1_455 yes
O13 Mn1 O23 174.02(16) 2_665 1_455 yes
O21 Mn1 O22 162.92(18) 2_656 2_655 yes
O13 Mn1 O22 91.08(19) 2_665 2_655 yes
O13 Mn1 O21 76.88(19) 2_665 2_656 yes
O11 P1 O12 114.4(3) . . yes
O11 P1 O13 107.5(3) . . yes
O11 P1 O14 109.4(3) . . yes
O12 P1 O13 113.8(3) . . yes
O12 P1 O14 104.5(3) . . yes
O13 P1 O14 106.9(2) . . yes
O14 P2 O21 102.9(3) . . yes
O14 P2 O22 106.2(3) . . yes
O14 P2 O23 105.0(3) . . yes
O21 P2 O22 115.8(3) . . yes
O21 P2 O23 113.5(2) . . yes
O22 P2 O23 112.1(3) . . yes
Mn1 O11 P1 131.4(3) . . yes
Mn1 O13 P1 119.1(3) 1_655 . yes
Mn1 O13 P1 125.4(3) 2_665 . yes
Mn1 O13 Mn1 99.43(18) 1_655 2_665 yes
P1 O14 P2 133.6(3) . . yes
Mn1 O21 P2 121.5(3) 2_656 . yes
Mn1 O22 P2 131.9(2) 2_655 . yes
Mn1 O23 P2 122.9(3) 1_655 . yes

loop_
_geom_bond_atom_site_label_1
_geom_bond_atom_site_label_2
_geom_bond_distance
_geom_bond_site_symmetry_2
_geom_bond_publ_flag
Mn1 O11 2.239(4) . yes
Mn1 O13 2.286(4) 1_455 yes
Mn1 O23 2.199(6) 1_455 yes
Mn1 O22 2.189(5) 2_655 yes
Mn1 O21 2.257(5) 2_656 yes
Mn1 O13 2.242(6) 2_665 yes
P1 O11 1.512(5) . yes
P1 O12 1.492(5) . yes
P1 O13 1.536(5) . yes
P1 O14 1.577(5) . yes
P2 O14 1.614(6) . yes
P2 O21 1.506(5) . yes
P2 O22 1.503(5) . yes
P2 O23 1.521(4) . yes

loop_
_geom_torsion_atom_site_label_1
_geom_torsion_atom_site_label_2
_geom_torsion_atom_site_label_3
_geom_torsion_atom_site_label_4
_geom_torsion
_geom_torsion_site_symmetry_1
_geom_torsion_site_symmetry_3
_geom_torsion_site_symmetry_4
_geom_torsion_publ_flag
O23 Mn1 O11 P1 -122.5(4) 1_455 . . no
O22 Mn1 O11 P1 147.7(5) 2_655 . . no
O21 Mn1 O11 P1 -18.7(4) 2_656 . . no
O13 Mn1 O11 P1 58.5(4) 2_665 . . no
O11 Mn1 O23 P2 162.8(3) . 1_455 1_455 no
O11 Mn1 O22 P2 151.8(5) . 2_655 2_655 no
O11 Mn1 O21 P2 -74.1(3) . 2_656 2_656 no
O11 Mn1 O13 P1 38.4(3) . 2_665 2_665 no
O12 P1 O11 Mn1 7.6(5) . . . no
O13 P1 O11 Mn1 -119.8(4) . . . no
O14 P1 O11 Mn1 124.5(4) . . . no
O11 P1 O13 Mn1 -132.1(3) . . 1_655 no
O11 P1 O13 Mn1 99.3(4) . . 2_665 no
O12 P1 O13 Mn1 100.2(3) . . 1_655 no
O12 P1 O13 Mn1 -28.5(4) . . 2_665 no
O14 P1 O13 Mn1 -14.7(4) . . 1_655 no
O14 P1 O13 Mn1 -143.4(3) . . 2_665 no
O11 P1 O14 P2 59.8(5) . . . no
O12 P1 O14 P2 -177.4(4) . . . no
O13 P1 O14 P2 -56.4(5) . . . no
O21 P2 O14 P1 -165.9(4) . . . no
O22 P2 O14 P1 -43.8(5) . . . no
O23 P2 O14 P1 75.1(4) . . . no
O14 P2 O21 Mn1 -27.1(3) . . 2_656 no
O22 P2 O21 Mn1 -142.5(3) . . 2_656 no
O23 P2 O21 Mn1 85.7(4) . . 2_656 no
O14 P2 O22 Mn1 124.7(4) . . 2_655 no
O21 P2 O22 Mn1 -121.8(4) . . 2_655 no
O23 P2 O22 Mn1 10.6(5) . . 2_655 no
O14 P2 O23 Mn1 -14.9(3) . . 1_655 no
O21 P2 O23 Mn1 -126.5(3) . . 1_655 no
O22 P2 O23 Mn1 100.0(4) . . 1_655 no
